data_7042384
loop_
_publ_author_name
'P\'erez, Damaris E'
'Smeltz, Jessica L.'
'Sommer, Roger D.'
'Boyle, Paul D.'
'Ison, Elon A.'

_publ_section_title
;
 Cationic rhenium(iii) complexes: synthesis, characterization, and
 reactivity for hydrosilylation of aldehydes.
;
_journal_issue 14
_journal_name_full 'Dalton transactions (Cambridge, England : 2003)'
_journal_page_first 4609
_journal_page_last 4616
_journal_paper_doi 10.1039/c7dt00271h
_journal_volume 46
_journal_year 2017
_chemical_formula_sum 'C18 H11 Cl2 F10 N3 O Re'
_chemical_formula_weight 732.40
_chemical_name_systematic
; 
 ? 
;
_space_group_IT_number 61
_symmetry_cell_setting orthorhombic
_symmetry_space_group_name_Hall '-P 2ac 2ab'
_symmetry_space_group_name_H-M 'P b c a'
_atom_sites_solution_hydrogens geom
_atom_sites_solution_primary direct
_atom_sites_solution_secondary difmap
_audit_creation_method SHELXL-97
_audit_update_record
;
2017-01-22 deposited with the CCDC.
2017-03-08 downloaded from the CCDC.
;
_cell_angle_alpha 90.00
_cell_angle_beta 90.00
_cell_angle_gamma 90.00
_cell_formula_units_Z 8
_cell_length_a 12.2754(4)
_cell_length_b 18.8021(6)
_cell_length_c 18.9382(6)
_cell_measurement_reflns_used 9871
_cell_measurement_temperature 110
_cell_measurement_theta_max 31.36
_cell_measurement_theta_min 2.42
_cell_volume 4371.0(2)
_computing_cell_refinement SAINT
_computing_data_collection Apex2
_computing_data_reduction SAINT
_computing_molecular_graphics NRCVAX
_computing_publication_material cif2tables.py
_computing_structure_refinement XL
_computing_structure_solution XS
_diffrn_ambient_temperature 110
_diffrn_measured_fraction_theta_full 0.996
_diffrn_measured_fraction_theta_max 0.996
_diffrn_measurement_device_type 'Bruker-Nonius Kappa Axis X8 Apex2'
_diffrn_measurement_method 'omega and phi scans'
_diffrn_radiation_monochromator graphite
_diffrn_radiation_source 'fine-focus sealed tube'
_diffrn_radiation_type MoK\a
_diffrn_radiation_wavelength 0.71073
_diffrn_reflns_av_R_equivalents 0.0761
_diffrn_reflns_av_sigmaI/netI 0.0429
_diffrn_reflns_limit_h_max 19
_diffrn_reflns_limit_h_min -21
_diffrn_reflns_limit_k_max 32
_diffrn_reflns_limit_k_min -32
_diffrn_reflns_limit_l_max 32
_diffrn_reflns_limit_l_min -30
_diffrn_reflns_number 231624
_diffrn_reflns_theta_full 37.91
_diffrn_reflns_theta_max 37.91
_diffrn_reflns_theta_min 2.15
_exptl_absorpt_coefficient_mu 5.907
_exptl_absorpt_correction_T_max 0.8199
_exptl_absorpt_correction_T_min 0.5049
_exptl_absorpt_correction_type multi-scan
_exptl_absorpt_process_details SADABS
_exptl_crystal_colour green
_exptl_crystal_density_diffrn 2.226
_exptl_crystal_density_method 'not measured'
_exptl_crystal_description prism
_exptl_crystal_F_000 2776
_exptl_crystal_size_max 0.13
_exptl_crystal_size_mid 0.10
_exptl_crystal_size_min 0.04
_refine_diff_density_max 3.349
_refine_diff_density_min -3.039
_refine_diff_density_rms 0.198
_refine_ls_extinction_method none
_refine_ls_goodness_of_fit_ref 1.021
_refine_ls_hydrogen_treatment constr
_refine_ls_matrix_type full
_refine_ls_number_parameters 317
_refine_ls_number_reflns 11778
_refine_ls_number_restraints 0
_refine_ls_restrained_S_all 1.021
_refine_ls_R_factor_all 0.0663
_refine_ls_R_factor_gt 0.0323
_refine_ls_shift/su_max 0.006
_refine_ls_shift/su_mean 0.000
_refine_ls_structure_factor_coef Fsqd
_refine_ls_weighting_details 'calc w=1/[\s^2^(Fo^2^)+(0.0285P)^2^+4.1132P] where P=(Fo^2^+2Fc^2^)/3'
_refine_ls_weighting_scheme calc
_refine_ls_wR_factor_gt 0.0609
_refine_ls_wR_factor_ref 0.0703
_reflns_number_gt 7996
_reflns_number_total 11778
_reflns_threshold_expression >2sigma(I)
_cod_data_source_file c7dt00271h2.cif
_cod_data_source_block x11125
_cod_depositor_comments 'Adding full bibliography for 7042384--7042386.cif.'
_cod_database_code 7042384

loop_
_symmetry_equiv_pos_as_xyz
'x, y, z'
'x+1/2, -y+1/2, -z'
'-x, y+1/2, -z+1/2'
'-x+1/2, -y, z+1/2'
'-x, -y, -z'
'-x-1/2, y-1/2, z'
'x, -y-1/2, z-1/2'
'x-1/2, y, -z-1/2'

loop_
_atom_site_label
_atom_site_type_symbol
_atom_site_fract_x
_atom_site_fract_y
_atom_site_fract_z
_atom_site_U_iso_or_equiv
_atom_site_adp_type
_atom_site_occupancy
_atom_site_symmetry_multiplicity
_atom_site_calc_flag
_atom_site_refinement_flags
Re1 Re 0.771966(7) 0.786730(5) 0.658621(5) 0.01296(3) Uani 1 1 d .
Cl1 Cl 0.88517(5) 0.78617(3) 0.76427(3) 0.01889(11) Uani 1 1 d .
Cl2 Cl 0.92906(5) 0.75536(3) 0.59303(3) 0.02043(11) Uani 1 1 d .
C1 C 0.7948(2) 0.88374(14) 0.64566(13) 0.0199(5) Uani 1 1 d .
O1 O 0.80875(18) 0.94472(10) 0.63811(12) 0.0297(4) Uani 1 1 d .
N1 N 0.64501(16) 0.79359(10) 0.74035(10) 0.0142(3) Uani 1 1 d .
N2 N 0.72678(16) 0.67108(11) 0.67347(10) 0.0149(4) Uani 1 1 d .
N3 N 0.66967(17) 0.77449(11) 0.58290(11) 0.0167(4) Uani 1 1 d .
C2 C 0.63401(18) 0.85616(12) 0.78433(12) 0.0138(4) Uani 1 1 d .
C3 C 0.6609(2) 0.86164(13) 0.85539(12) 0.0170(4) Uani 1 1 d .
C4 C 0.6357(2) 0.92291(14) 0.89356(13) 0.0204(5) Uani 1 1 d .
C5 C 0.5827(2) 0.97881(13) 0.86275(14) 0.0208(5) Uani 1 1 d .
C6 C 0.5571(2) 0.97501(13) 0.79184(14) 0.0186(4) Uani 1 1 d .
C7 C 0.58334(19) 0.91488(12) 0.75374(12) 0.0158(4) Uani 1 1 d .
F3 F 0.70865(13) 0.80894(8) 0.89139(8) 0.0214(3) Uani 1 1 d .
F4 F 0.66134(15) 0.92607(9) 0.96242(8) 0.0298(4) Uani 1 1 d .
F5 F 0.55594(15) 1.03645(8) 0.89999(9) 0.0306(4) Uani 1 1 d .
F6 F 0.50522(13) 1.02884(8) 0.76026(9) 0.0261(3) Uani 1 1 d .
F7 F 0.55593(12) 0.91205(8) 0.68558(8) 0.0205(3) Uani 1 1 d .
C8 C 0.6425(2) 0.72381(12) 0.77929(12) 0.0165(4) Uani 1 1 d .
H8A H 0.5792 0.7220 0.8117 0.020 Uiso 1 1 calc R
H8B H 0.7099 0.7175 0.8073 0.020 Uiso 1 1 calc R
C9 C 0.6335(2) 0.66656(13) 0.72393(13) 0.0188(4) Uani 1 1 d .
H9A H 0.6333 0.6193 0.7470 0.023 Uiso 1 1 calc R
H9B H 0.5641 0.6721 0.6979 0.023 Uiso 1 1 calc R
C10 C 0.8157(2) 0.62343(13) 0.69841(14) 0.0215(5) Uani 1 1 d .
H10A H 0.7912 0.5739 0.6962 0.032 Uiso 1 1 calc R
H10B H 0.8346 0.6355 0.7472 0.032 Uiso 1 1 calc R
H10C H 0.8799 0.6296 0.6682 0.032 Uiso 1 1 calc R
C11 C 0.6916(2) 0.64730(13) 0.60226(13) 0.0207(5) Uani 1 1 d .
H11A H 0.6511 0.6019 0.6061 0.025 Uiso 1 1 calc R
H11B H 0.7562 0.6392 0.5720 0.025 Uiso 1 1 calc R
C12 C 0.6193(2) 0.70362(13) 0.56935(14) 0.0211(5) Uani 1 1 d .
H12A H 0.6128 0.6954 0.5179 0.025 Uiso 1 1 calc R
H12B H 0.5456 0.7016 0.5904 0.025 Uiso 1 1 calc R
C13 C 0.6313(2) 0.82689(13) 0.53450(12) 0.0166(4) Uani 1 1 d .
C14 C 0.5257(2) 0.85326(13) 0.53851(12) 0.0182(4) Uani 1 1 d .
C15 C 0.4874(2) 0.90384(14) 0.49184(14) 0.0218(5) Uani 1 1 d .
C16 C 0.5541(2) 0.92774(14) 0.43830(14) 0.0243(5) Uani 1 1 d .
C17 C 0.6575(2) 0.90139(15) 0.43170(13) 0.0259(6) Uani 1 1 d .
C18 C 0.6962(2) 0.85167(14) 0.47930(13) 0.0212(5) Uani 1 1 d .
F14 F 0.45804(12) 0.82843(9) 0.58806(8) 0.0237(3) Uani 1 1 d .
F15 F 0.38537(14) 0.92864(9) 0.49822(9) 0.0307(4) Uani 1 1 d .
F16 F 0.51646(17) 0.97623(9) 0.39266(9) 0.0371(4) Uani 1 1 d .
F17 F 0.72083(16) 0.92332(11) 0.37818(9) 0.0385(5) Uani 1 1 d .
F18 F 0.79652(14) 0.82584(10) 0.47019(9) 0.0310(4) Uani 1 1 d .

loop_
_atom_site_aniso_label
_atom_site_aniso_U_11
_atom_site_aniso_U_22
_atom_site_aniso_U_33
_atom_site_aniso_U_23
_atom_site_aniso_U_13
_atom_site_aniso_U_12
Re1 0.01040(4) 0.01433(4) 0.01415(4) -0.00119(3) -0.00012(3) -0.00048(3)
Cl1 0.0124(2) 0.0295(3) 0.0148(2) -0.0024(2) -0.00119(18) -0.0024(2)
Cl2 0.0146(2) 0.0305(3) 0.0161(2) -0.0034(2) 0.0021(2) 0.0027(2)
C1 0.0156(10) 0.0229(12) 0.0211(11) 0.0000(9) 0.0031(8) -0.0035(9)
O1 0.0318(11) 0.0201(9) 0.0372(11) 0.0032(8) 0.0032(9) -0.0074(8)
N1 0.0155(9) 0.0123(8) 0.0148(8) 0.0005(7) 0.0018(7) -0.0002(7)
N2 0.0135(9) 0.0146(8) 0.0167(8) -0.0013(7) -0.0001(7) 0.0027(7)
N3 0.0148(9) 0.0176(9) 0.0177(9) 0.0007(7) -0.0013(7) -0.0012(7)
C2 0.0120(9) 0.0147(9) 0.0147(9) -0.0009(8) 0.0015(7) -0.0013(8)
C3 0.0167(10) 0.0197(10) 0.0145(10) 0.0000(8) -0.0003(8) 0.0023(9)
C4 0.0229(12) 0.0248(12) 0.0134(10) -0.0018(9) 0.0002(9) 0.0011(10)
C5 0.0233(12) 0.0167(11) 0.0223(11) -0.0046(9) 0.0048(10) 0.0008(9)
C6 0.0173(11) 0.0141(10) 0.0243(12) 0.0023(9) 0.0018(9) 0.0013(8)
C7 0.0139(10) 0.0174(10) 0.0159(10) 0.0011(8) -0.0007(8) -0.0002(8)
F3 0.0246(8) 0.0233(7) 0.0165(7) 0.0022(6) -0.0033(6) 0.0062(6)
F4 0.0426(10) 0.0319(9) 0.0149(7) -0.0056(6) -0.0033(7) 0.0042(8)
F5 0.0388(10) 0.0222(8) 0.0310(9) -0.0107(7) 0.0067(7) 0.0052(7)
F6 0.0293(8) 0.0181(7) 0.0308(9) 0.0040(6) 0.0009(7) 0.0075(6)
F7 0.0235(7) 0.0207(7) 0.0172(7) 0.0023(6) -0.0038(6) 0.0028(6)
C8 0.0161(10) 0.0160(10) 0.0174(10) 0.0025(8) 0.0018(8) -0.0007(8)
C9 0.0163(11) 0.0168(10) 0.0232(11) -0.0002(9) 0.0007(9) -0.0026(9)
C10 0.0208(12) 0.0182(11) 0.0253(12) 0.0003(9) -0.0041(10) 0.0067(9)
C11 0.0240(12) 0.0180(11) 0.0202(11) -0.0037(9) -0.0038(9) -0.0001(10)
C12 0.0245(12) 0.0178(11) 0.0209(11) 0.0000(9) -0.0065(10) -0.0036(9)
C13 0.0189(11) 0.0178(10) 0.0133(10) 0.0008(8) -0.0039(8) -0.0006(9)
C14 0.0183(11) 0.0212(11) 0.0150(10) -0.0012(9) -0.0024(8) -0.0022(9)
C15 0.0223(12) 0.0208(11) 0.0225(12) -0.0035(9) -0.0112(10) 0.0017(10)
C16 0.0372(15) 0.0164(11) 0.0192(11) 0.0011(9) -0.0100(11) -0.0039(11)
C17 0.0346(15) 0.0268(13) 0.0163(11) 0.0044(10) -0.0012(10) -0.0102(11)
C18 0.0213(11) 0.0238(12) 0.0185(11) -0.0006(9) -0.0015(9) -0.0036(10)
F14 0.0176(7) 0.0339(9) 0.0198(7) 0.0011(6) 0.0013(6) -0.0017(6)
F15 0.0252(8) 0.0296(9) 0.0374(9) -0.0028(7) -0.0130(7) 0.0078(7)
F16 0.0545(12) 0.0273(9) 0.0296(9) 0.0108(7) -0.0201(9) -0.0033(8)
F17 0.0453(12) 0.0472(12) 0.0230(8) 0.0145(8) 0.0013(8) -0.0163(9)
F18 0.0224(8) 0.0431(10) 0.0274(8) 0.0050(8) 0.0070(7) 0.0016(7)

loop_
_atom_type_symbol
_atom_type_description
_atom_type_scat_dispersion_real
_atom_type_scat_dispersion_imag
_atom_type_scat_source
C C 0.0033 0.0016 'International Tables Vol C Tables 4.2.6.8 and 6.1.1.4'
H H 0.0000 0.0000 'International Tables Vol C Tables 4.2.6.8 and 6.1.1.4'
Cl Cl 0.1484 0.1585 'International Tables Vol C Tables 4.2.6.8 and 6.1.1.4'
F F 0.0171 0.0103 'International Tables Vol C Tables 4.2.6.8 and 6.1.1.4'
N N 0.0061 0.0033 'International Tables Vol C Tables 4.2.6.8 and 6.1.1.4'
O O 0.0106 0.0060 'International Tables Vol C Tables 4.2.6.8 and 6.1.1.4'
Re Re -1.0185 7.2310 'International Tables Vol C Tables 4.2.6.8 and 6.1.1.4'

loop_
_geom_angle_atom_site_label_1
_geom_angle_atom_site_label_2
_geom_angle_atom_site_label_3
_geom_angle
C1 Re1 N3 96.74(10)
C1 Re1 N1 98.15(9)
N3 Re1 N1 93.97(8)
C1 Re1 N2 174.44(9)
N3 Re1 N2 79.47(8)
N1 Re1 N2 78.18(7)
C1 Re1 Cl2 93.00(8)
N3 Re1 Cl2 96.37(6)
N1 Re1 Cl2 163.79(5)
N2 Re1 Cl2 91.46(5)
C1 Re1 Cl1 91.53(8)
N3 Re1 Cl1 170.40(6)
N1 Re1 Cl1 80.01(6)
N2 Re1 Cl1 91.93(5)
Cl2 Re1 Cl1 88.01(2)
O1 C1 Re1 179.4(2)
C2 N1 C8 115.12(18)
C2 N1 Re1 121.23(14)
C8 N1 Re1 107.95(14)
C11 N2 C10 108.67(19)
C11 N2 C9 109.93(19)
C10 N2 C9 108.94(19)
C11 N2 Re1 104.36(14)
C10 N2 Re1 115.99(15)
C9 N2 Re1 108.80(14)
C13 N3 C12 111.73(19)
C13 N3 Re1 127.82(16)
C12 N3 Re1 120.44(16)
C3 C2 C7 116.7(2)
C3 C2 N1 126.5(2)
C7 C2 N1 116.5(2)
F3 C3 C2 122.9(2)
F3 C3 C4 116.4(2)
C2 C3 C4 120.7(2)
F4 C4 C5 119.5(2)
F4 C4 C3 119.2(2)
C5 C4 C3 121.3(2)
F5 C5 C4 121.1(2)
F5 C5 C6 120.0(2)
C4 C5 C6 118.9(2)
F6 C6 C7 119.8(2)
F6 C6 C5 120.3(2)
C7 C6 C5 119.9(2)
F7 C7 C6 118.7(2)
F7 C7 C2 118.9(2)
C6 C7 C2 122.4(2)
N1 C8 C9 106.46(19)
N1 C8 H8A 110.4
C9 C8 H8A 110.4
N1 C8 H8B 110.4
C9 C8 H8B 110.4
H8A C8 H8B 108.6
N2 C9 C8 110.39(19)
N2 C9 H9A 109.6
C8 C9 H9A 109.6
N2 C9 H9B 109.6
C8 C9 H9B 109.6
H9A C9 H9B 108.1
N2 C10 H10A 109.5
N2 C10 H10B 109.5
H10A C10 H10B 109.5
N2 C10 H10C 109.5
H10A C10 H10C 109.5
H10B C10 H10C 109.5
N2 C11 C12 109.5(2)
N2 C11 H11A 109.8
C12 C11 H11A 109.8
N2 C11 H11B 109.8
C12 C11 H11B 109.8
H11A C11 H11B 108.2
N3 C12 C11 108.1(2)
N3 C12 H12A 110.1
C11 C12 H12A 110.1
N3 C12 H12B 110.1
C11 C12 H12B 110.1
H12A C12 H12B 108.4
C14 C13 C18 117.0(2)
C14 C13 N3 121.3(2)
C18 C13 N3 121.6(2)
F14 C14 C15 118.6(2)
F14 C14 C13 119.5(2)
C15 C14 C13 121.9(2)
F15 C15 C16 120.5(2)
F15 C15 C14 119.9(2)
C16 C15 C14 119.6(2)
F16 C16 C17 120.5(3)
F16 C16 C15 119.5(3)
C17 C16 C15 120.0(2)
F17 C17 C16 119.7(2)
F17 C17 C18 120.0(3)
C16 C17 C18 120.3(2)
F18 C18 C17 118.6(2)
F18 C18 C13 120.1(2)
C17 C18 C13 121.2(3)

loop_
_geom_bond_atom_site_label_1
_geom_bond_atom_site_label_2
_geom_bond_distance
Re1 C1 1.862(3)
Re1 N3 1.920(2)
Re1 N1 2.200(2)
Re1 N2 2.262(2)
Re1 Cl2 2.3685(6)
Re1 Cl1 2.4361(6)
C1 O1 1.168(3)
N1 C2 1.448(3)
N1 C8 1.505(3)
N2 C11 1.485(3)
N2 C10 1.489(3)
N2 C9 1.494(3)
N3 C13 1.426(3)
N3 C12 1.491(3)
C2 C3 1.389(3)
C2 C7 1.393(3)
C3 F3 1.338(3)
C3 C4 1.395(3)
C4 F4 1.343(3)
C4 C5 1.367(4)
C5 F5 1.334(3)
C5 C6 1.381(4)
C6 F6 1.337(3)
C6 C7 1.379(3)
C7 F7 1.335(3)
C8 C9 1.507(3)
C8 H8A 0.9900
C8 H8B 0.9900
C9 H9A 0.9900
C9 H9B 0.9900
C10 H10A 0.9800
C10 H10B 0.9800
C10 H10C 0.9800
C11 C12 1.515(4)
C11 H11A 0.9900
C11 H11B 0.9900
C12 H12A 0.9900
C12 H12B 0.9900
C13 C14 1.391(3)
C13 C18 1.394(4)
C14 F14 1.337(3)
C14 C15 1.381(3)
C15 F15 1.342(3)
C15 C16 1.378(4)
C16 F16 1.339(3)
C16 C17 1.368(4)
C17 F17 1.342(3)
C17 C18 1.383(4)
C18 F18 1.335(3)

loop_
_geom_torsion_atom_site_label_1
_geom_torsion_atom_site_label_2
_geom_torsion_atom_site_label_3
_geom_torsion_atom_site_label_4
_geom_torsion
N3 Re1 C1 O1 119(30)
N1 Re1 C1 O1 24(30)
N2 Re1 C1 O1 72(30)
Cl2 Re1 C1 O1 -144(30)
Cl1 Re1 C1 O1 -56(30)
C1 Re1 N1 C2 -22.89(19)
N3 Re1 N1 C2 -120.28(17)
N2 Re1 N1 C2 161.35(18)
Cl2 Re1 N1 C2 110.2(2)
Cl1 Re1 N1 C2 67.24(16)
C1 Re1 N1 C8 -158.79(16)
N3 Re1 N1 C8 103.81(15)
N2 Re1 N1 C8 25.45(14)
Cl2 Re1 N1 C8 -25.8(3)
Cl1 Re1 N1 C8 -68.67(14)
C1 Re1 N2 C11 72.8(10)
N3 Re1 N2 C11 25.55(15)
N1 Re1 N2 C11 121.91(15)
Cl2 Re1 N2 C11 -70.66(14)
Cl1 Re1 N2 C11 -158.72(14)
C1 Re1 N2 C10 -167.7(9)
N3 Re1 N2 C10 145.05(18)
N1 Re1 N2 C10 -118.59(17)
Cl2 Re1 N2 C10 48.84(16)
Cl1 Re1 N2 C10 -39.22(16)
C1 Re1 N2 C9 -44.5(10)
N3 Re1 N2 C9 -91.76(16)
N1 Re1 N2 C9 4.60(15)
Cl2 Re1 N2 C9 172.03(14)
Cl1 Re1 N2 C9 83.98(14)
C1 Re1 N3 C13 1.2(2)
N1 Re1 N3 C13 99.9(2)
N2 Re1 N3 C13 177.1(2)
Cl2 Re1 N3 C13 -92.6(2)
Cl1 Re1 N3 C13 150.6(3)
C1 Re1 N3 C12 -178.32(19)
N1 Re1 N3 C12 -79.61(19)
N2 Re1 N3 C12 -2.43(18)
Cl2 Re1 N3 C12 87.88(18)
Cl1 Re1 N3 C12 -28.9(5)
C8 N1 C2 C3 25.3(3)
Re1 N1 C2 C3 -107.7(2)
C8 N1 C2 C7 -149.1(2)
Re1 N1 C2 C7 77.8(2)
C7 C2 C3 F3 179.2(2)
N1 C2 C3 F3 4.7(4)
C7 C2 C3 C4 1.2(4)
N1 C2 C3 C4 -173.2(2)
F3 C3 C4 F4 0.9(4)
C2 C3 C4 F4 179.0(2)
F3 C3 C4 C5 -177.2(2)
C2 C3 C4 C5 0.9(4)
F4 C4 C5 F5 -0.1(4)
C3 C4 C5 F5 178.0(2)
F4 C4 C5 C6 179.7(2)
C3 C4 C5 C6 -2.1(4)
F5 C5 C6 F6 -0.2(4)
C4 C5 C6 F6 179.9(2)
F5 C5 C6 C7 -179.0(2)
C4 C5 C6 C7 1.2(4)
F6 C6 C7 F7 0.1(3)
C5 C6 C7 F7 178.8(2)
F6 C6 C7 C2 -177.7(2)
C5 C6 C7 C2 1.0(4)
C3 C2 C7 F7 -180.0(2)
N1 C2 C7 F7 -4.9(3)
C3 C2 C7 C6 -2.2(3)
N1 C2 C7 C6 172.9(2)
C2 N1 C8 C9 169.50(19)
Re1 N1 C8 C9 -51.6(2)
C11 N2 C9 C8 -148.3(2)
C10 N2 C9 C8 92.7(2)
Re1 N2 C9 C8 -34.6(2)
N1 C8 C9 N2 57.9(2)
C10 N2 C11 C12 -167.9(2)
C9 N2 C11 C12 73.0(3)
Re1 N2 C11 C12 -43.5(2)
C13 N3 C12 C11 159.2(2)
Re1 N3 C12 C11 -21.2(3)
N2 C11 C12 N3 43.5(3)
C12 N3 C13 C14 71.6(3)
Re1 N3 C13 C14 -108.0(2)
C12 N3 C13 C18 -105.6(3)
Re1 N3 C13 C18 74.9(3)
C18 C13 C14 F14 176.4(2)
N3 C13 C14 F14 -0.9(3)
C18 C13 C14 C15 -2.5(4)
N3 C13 C14 C15 -179.8(2)
F14 C14 C15 F15 2.1(3)
C13 C14 C15 F15 -179.0(2)
F14 C14 C15 C16 -177.0(2)
C13 C14 C15 C16 1.9(4)
F15 C15 C16 F16 0.2(4)
C14 C15 C16 F16 179.3(2)
F15 C15 C16 C17 -179.1(2)
C14 C15 C16 C17 -0.1(4)
F16 C16 C17 F17 -1.3(4)
C15 C16 C17 F17 178.0(2)
F16 C16 C17 C18 179.5(2)
C15 C16 C17 C18 -1.1(4)
F17 C17 C18 F18 -0.8(4)
C16 C17 C18 F18 178.4(2)
F17 C17 C18 C13 -178.7(2)
C16 C17 C18 C13 0.5(4)
C14 C13 C18 F18 -176.5(2)
N3 C13 C18 F18 0.7(4)
C14 C13 C18 C17 1.3(4)
N3 C13 C18 C17 178.6(2)
